data_7107892
loop_
_publ_author_name
'Michael J. Cowley'
'Kai Abersfelder'
'Andrew J. P. White'
'Moumita Majumdar'
'David Scheschkewitz'

_publ_section_title
;
 Transmetallation reactions of a lithium disilenide
;
_journal_name_full Chem.Commun.
_journal_page_first 6595
_journal_paper_doi 10.1039/c2cc33047d
_journal_volume 48
_journal_year 2012
_chemical_formula_moiety 'C98 H158 Br2 Mg2 O2 Si4'
_chemical_formula_sum 'C98 H158 Br2 Mg2 O2 Si4'
_chemical_formula_weight 1689.04
_chemical_name_systematic
;
?
;
_space_group_IT_number 14
_symmetry_cell_setting monoclinic
_symmetry_space_group_name_Hall '-P 2ybc'
_symmetry_space_group_name_H-M 'P 1 21/c 1'
_atom_sites_solution_hydrogens geom
_atom_sites_solution_primary direct
_atom_sites_solution_secondary difmap
_audit_creation_method SHELXL-97
_cell_angle_alpha 90.00
_cell_angle_beta 96.8834(6)
_cell_angle_gamma 90.00
_cell_formula_units_Z 2
_cell_length_a 16.13255(11)
_cell_length_b 10.74560(7)
_cell_length_c 29.85162(18)
_cell_measurement_reflns_used 27371
_cell_measurement_temperature 173(2)
_cell_measurement_theta_max 72.3827
_cell_measurement_theta_min 2.7567
_cell_volume 5137.60(6)
_computing_cell_refinement 'CrysAlis RED, Oxford Diffraction Ltd'
_computing_data_collection 'CrysAlis CCD, Oxford Diffraction Ltd'
_computing_data_reduction 'CrysAlis RED, Oxford Diffraction Ltd'
_computing_molecular_graphics 'Bruker SHELXTL'
_computing_publication_material 'Bruker SHELXTL'
_computing_structure_refinement 'SHELXL-97 (Sheldrick, 1997)'
_computing_structure_solution 'SHELXS-97 (Sheldrick, 1990)'
_diffrn_ambient_temperature 173(2)
_diffrn_detector_area_resol_mean 8.2556
_diffrn_measured_fraction_theta_full 0.997
_diffrn_measured_fraction_theta_max 0.997
_diffrn_measurement_device_type 'OD Xcalibur PX Ultra'
_diffrn_measurement_method 'omega scans'
_diffrn_radiation_monochromator graphite
_diffrn_radiation_source 'Enhance Ultra (Cu) X-ray Source'
_diffrn_radiation_type CuK\a
_diffrn_radiation_wavelength 1.54184
_diffrn_reflns_av_R_equivalents 0.0225
_diffrn_reflns_av_sigmaI/netI 0.0182
_diffrn_reflns_limit_h_max 19
_diffrn_reflns_limit_h_min -18
_diffrn_reflns_limit_k_max 13
_diffrn_reflns_limit_k_min -13
_diffrn_reflns_limit_l_max 35
_diffrn_reflns_limit_l_min -36
_diffrn_reflns_number 42751
_diffrn_reflns_theta_full 72.53
_diffrn_reflns_theta_max 72.53
_diffrn_reflns_theta_min 2.76
_diffrn_standards_number 0
_exptl_absorpt_coefficient_mu 1.877
_exptl_absorpt_correction_T_max 0.880
_exptl_absorpt_correction_T_min 0.696
_exptl_absorpt_correction_type analytical
_exptl_absorpt_process_details
;
CrysAlis RED, Oxford Diffraction Ltd.,
Version 1.171.33.31 (release 08-01-2009 CrysAlis171 .NET)
(compiled Jan 8 2009,16:24:04)
Analytical numeric absorption correction using a multifaceted crystal
model based on expressions derived by R.C. Clark & J.S. Reid.
(Clark, R. C. & Reid, J. S. (1995). Acta Cryst. A51, 887-897)
;
_exptl_crystal_colour Yellow
_exptl_crystal_density_diffrn 1.092
_exptl_crystal_density_method 'not measured'
_exptl_crystal_description tablets
_exptl_crystal_F_000 1824
_exptl_crystal_size_max 0.31
_exptl_crystal_size_mid 0.21
_exptl_crystal_size_min 0.07
_refine_diff_density_max 0.522
_refine_diff_density_min -0.291
_refine_diff_density_rms 0.042
_refine_ls_extinction_method none
_refine_ls_goodness_of_fit_ref 1.061
_refine_ls_hydrogen_treatment constr
_refine_ls_matrix_type full
_refine_ls_number_parameters 487
_refine_ls_number_reflns 10141
_refine_ls_number_restraints 0
_refine_ls_restrained_S_all 1.061
_refine_ls_R_factor_all 0.0374
_refine_ls_R_factor_gt 0.0324
_refine_ls_shift/su_max 0.003
_refine_ls_shift/su_mean 0.000
_refine_ls_structure_factor_coef Fsqd
_refine_ls_weighting_details 'calc w=1/[\s^2^(Fo^2^)+(0.0530P)^2^+1.0929P] where P=(Fo^2^+2Fc^2^)/3'
_refine_ls_weighting_scheme calc
_refine_ls_wR_factor_gt 0.0883
_refine_ls_wR_factor_ref 0.0912
_reflns_number_gt 8944
_reflns_number_total 10141
_reflns_threshold_expression >2sigma(I)
_cod_data_source_file c2cc33047d.txt
_cod_data_source_block 3
_cod_original_sg_symbol_H-M P2(1)/c
_cod_database_code 7107892

loop_
_symmetry_equiv_pos_as_xyz
'x, y, z'
'-x, y+1/2, -z+1/2'
'-x, -y, -z'
'x, -y-1/2, z-1/2'

loop_
_atom_site_label
_atom_site_type_symbol
_atom_site_fract_x
_atom_site_fract_y
_atom_site_fract_z
_atom_site_U_iso_or_equiv
_atom_site_adp_type
_atom_site_occupancy
_atom_site_symmetry_multiplicity
_atom_site_calc_flag
_atom_site_refinement_flags
Mg Mg 0.44212(3) 0.57243(5) 0.454437(15) 0.03351(11) Uani 1 1 d .
Br Br 0.536996(11) 0.654864(15) 0.522868(5) 0.04345(7) Uani 1 1 d .
Si1 Si 0.29147(2) 0.65164(4) 0.443898(12) 0.03113(9) Uani 1 1 d .
Si2 Si 0.20686(2) 0.66464(3) 0.381301(12) 0.02988(9) Uani 1 1 d .
C1 C 0.24429(8) 0.65348(13) 0.49982(4) 0.0304(3) Uani 1 1 d .
C2 C 0.19422(8) 0.55541(13) 0.51284(5) 0.0326(3) Uani 1 1 d .
C3 C 0.15944(9) 0.56378(14) 0.55355(5) 0.0345(3) Uani 1 1 d .
H3A H 0.1252 0.4978 0.5618 0.041 Uiso 1 1 calc R
C4 C 0.17348(9) 0.66518(14) 0.58209(5) 0.0340(3) Uani 1 1 d .
C5 C 0.22658(9) 0.75792(14) 0.57009(5) 0.0365(3) Uani 1 1 d .
H5A H 0.2382 0.8269 0.5898 0.044 Uiso 1 1 calc R
C6 C 0.26334(9) 0.75324(14) 0.53018(5) 0.0347(3) Uani 1 1 d .
C7 C 0.17687(10) 0.44014(15) 0.48360(5) 0.0401(3) Uani 1 1 d .
H7A H 0.2166 0.4420 0.4603 0.048 Uiso 1 1 calc R
C8 C 0.08889(12) 0.44178(19) 0.45843(6) 0.0550(4) Uani 1 1 d .
H8A H 0.0799 0.5201 0.4417 0.083 Uiso 1 1 calc R
H8B H 0.0481 0.4345 0.4801 0.083 Uiso 1 1 calc R
H8C H 0.0822 0.3718 0.4373 0.083 Uiso 1 1 calc R
C9 C 0.19270(15) 0.31887(17) 0.51000(7) 0.0585(5) Uani 1 1 d .
H9A H 0.1805 0.2480 0.4896 0.088 Uiso 1 1 calc R
H9B H 0.1564 0.3154 0.5341 0.088 Uiso 1 1 calc R
H9C H 0.2512 0.3155 0.5233 0.088 Uiso 1 1 calc R
C10 C 0.13053(10) 0.67606(15) 0.62466(5) 0.0390(3) Uani 1 1 d .
H10A H 0.0997 0.5966 0.6283 0.047 Uiso 1 1 calc R
C11 C 0.06658(10) 0.78188(16) 0.61948(6) 0.0460(4) Uani 1 1 d .
H11A H 0.0275 0.7685 0.5921 0.069 Uiso 1 1 calc R
H11B H 0.0955 0.8614 0.6171 0.069 Uiso 1 1 calc R
H11C H 0.0357 0.7836 0.6458 0.069 Uiso 1 1 calc R
C12 C 0.19173(12) 0.6957(2) 0.66721(5) 0.0508(4) Uani 1 1 d .
H12A H 0.2325 0.6276 0.6702 0.076 Uiso 1 1 calc R
H12B H 0.1611 0.6968 0.6936 0.076 Uiso 1 1 calc R
H12C H 0.2209 0.7751 0.6651 0.076 Uiso 1 1 calc R
C13 C 0.32533(11) 0.85452(16) 0.52097(5) 0.0440(4) Uani 1 1 d .
H13A H 0.3580 0.8221 0.4970 0.053 Uiso 1 1 calc R
C14 C 0.28336(15) 0.9727(2) 0.50313(9) 0.0741(7) Uani 1 1 d .
H14A H 0.2433 0.9536 0.4767 0.111 Uiso 1 1 calc R
H14B H 0.3255 1.0308 0.4945 0.111 Uiso 1 1 calc R
H14C H 0.2539 1.0105 0.5266 0.111 Uiso 1 1 calc R
C15 C 0.38810(12) 0.88343(19) 0.56236(6) 0.0522(4) Uani 1 1 d .
H15A H 0.4264 0.9488 0.5548 0.078 Uiso 1 1 calc R
H15B H 0.4199 0.8081 0.5716 0.078 Uiso 1 1 calc R
H15C H 0.3581 0.9119 0.5871 0.078 Uiso 1 1 calc R
C16 C 0.09074(8) 0.70228(14) 0.36791(5) 0.0332(3) Uani 1 1 d .
C17 C 0.04874(9) 0.78433(14) 0.39448(5) 0.0380(3) Uani 1 1 d .
C18 C -0.03638(10) 0.80835(16) 0.38287(6) 0.0442(3) Uani 1 1 d .
H18A H -0.0637 0.8634 0.4012 0.053 Uiso 1 1 calc R
C19 C -0.08238(10) 0.75461(17) 0.34550(6) 0.0439(3) Uani 1 1 d .
C20 C -0.04097(10) 0.67340(16) 0.31992(6) 0.0427(3) Uani 1 1 d .
H20A H -0.0713 0.6355 0.2943 0.051 Uiso 1 1 calc R
C21 C 0.04328(9) 0.64507(14) 0.33028(5) 0.0364(3) Uani 1 1 d .
C22 C 0.09174(10) 0.85492(15) 0.43502(6) 0.0434(4) Uani 1 1 d .
H22A H 0.1512 0.8266 0.4400 0.052 Uiso 1 1 calc R
C23 C 0.05257(13) 0.8289(2) 0.47811(7) 0.0597(5) Uani 1 1 d .
H23A H 0.0532 0.7392 0.4839 0.090 Uiso 1 1 calc R
H23B H -0.0052 0.8590 0.4746 0.090 Uiso 1 1 calc R
H23C H 0.0845 0.8719 0.5035 0.090 Uiso 1 1 calc R
C24 C 0.09178(14) 0.99456(18) 0.42492(8) 0.0636(5) Uani 1 1 d .
H24A H 0.1193 1.0392 0.4512 0.095 Uiso 1 1 calc R
H24B H 0.0341 1.0240 0.4182 0.095 Uiso 1 1 calc R
H24C H 0.1219 1.0099 0.3988 0.095 Uiso 1 1 calc R
C25 C -0.17512(10) 0.77939(19) 0.33187(6) 0.0512(4) Uani 1 1 d .
H25A H -0.1819 0.7894 0.2983 0.061 Uiso 1 1 calc R
C26 C -0.22651(13) 0.6685(3) 0.34103(12) 0.0844(8) Uani 1 1 d .
H26A H -0.2857 0.6866 0.3319 0.127 Uiso 1 1 calc R
H26B H -0.2179 0.6491 0.3733 0.127 Uiso 1 1 calc R
H26C H -0.2096 0.5970 0.3238 0.127 Uiso 1 1 calc R
C27 C -0.20682(14) 0.8959(3) 0.34986(13) 0.0961(10) Uani 1 1 d .
H27A H -0.2664 0.9047 0.3393 0.144 Uiso 1 1 calc R
H27B H -0.1763 0.9669 0.3393 0.144 Uiso 1 1 calc R
H27C H -0.1987 0.8935 0.3829 0.144 Uiso 1 1 calc R
C28 C 0.07952(9) 0.55126(16) 0.30009(5) 0.0386(3) Uani 1 1 d .
H28A H 0.1400 0.5413 0.3116 0.046 Uiso 1 1 calc R
C29 C 0.03871(13) 0.4245(2) 0.30276(8) 0.0635(5) Uani 1 1 d .
H29A H 0.0429 0.3977 0.3343 0.095 Uiso 1 1 calc R
H29B H 0.0671 0.3640 0.2853 0.095 Uiso 1 1 calc R
H29C H -0.0202 0.4299 0.2904 0.095 Uiso 1 1 calc R
C30 C 0.07471(17) 0.5960(3) 0.25148(7) 0.0750(7) Uani 1 1 d .
H30A H 0.0988 0.5327 0.2332 0.112 Uiso 1 1 calc R
H30B H 0.1060 0.6738 0.2504 0.112 Uiso 1 1 calc R
H30C H 0.0162 0.6101 0.2395 0.112 Uiso 1 1 calc R
C31 C 0.26937(8) 0.67578(13) 0.33096(4) 0.0307(3) Uani 1 1 d .
C32 C 0.28546(9) 0.79399(14) 0.31322(5) 0.0369(3) Uani 1 1 d .
C33 C 0.33874(11) 0.80487(16) 0.27985(5) 0.0436(3) Uani 1 1 d .
H33A H 0.3489 0.8851 0.2683 0.052 Uiso 1 1 calc R
C34 C 0.37735(11) 0.70233(17) 0.26303(5) 0.0432(3) Uani 1 1 d .
C35 C 0.35977(10) 0.58623(15) 0.27993(5) 0.0386(3) Uani 1 1 d .
H35A H 0.3848 0.5148 0.2685 0.046 Uiso 1 1 calc R
C36 C 0.30664(9) 0.57051(13) 0.31315(4) 0.0321(3) Uani 1 1 d .
C37 C 0.24618(11) 0.91141(15) 0.33000(6) 0.0441(3) Uani 1 1 d .
H37A H 0.2104 0.8847 0.3534 0.053 Uiso 1 1 calc R
C38 C 0.18886(19) 0.9752(2) 0.29271(8) 0.0806(7) Uani 1 1 d .
H38A H 0.1648 1.0499 0.3048 0.121 Uiso 1 1 calc R
H38B H 0.1439 0.9180 0.2812 0.121 Uiso 1 1 calc R
H38C H 0.2210 0.9986 0.2681 0.121 Uiso 1 1 calc R
C39 C 0.31102(15) 1.0003(2) 0.35300(9) 0.0697(6) Uani 1 1 d .
H39A H 0.3465 0.9561 0.3768 0.104 Uiso 1 1 calc R
H39B H 0.2829 1.0696 0.3663 0.104 Uiso 1 1 calc R
H39C H 0.3456 1.0326 0.3308 0.104 Uiso 1 1 calc R
C40 C 0.43861(13) 0.7177(2) 0.22834(6) 0.0551(4) Uani 1 1 d .
H40A H 0.4323 0.8042 0.2161 0.066 Uiso 1 1 calc R
C41 C 0.42269(15) 0.6290(3) 0.18923(7) 0.0701(6) Uani 1 1 d .
H41A H 0.3652 0.6390 0.1749 0.105 Uiso 1 1 calc R
H41B H 0.4311 0.5434 0.2001 0.105 Uiso 1 1 calc R
H41C H 0.4615 0.6469 0.1672 0.105 Uiso 1 1 calc R
C42 C 0.52849(16) 0.7029(4) 0.25023(8) 0.1000(11) Uani 1 1 d .
H42A H 0.5666 0.7134 0.2273 0.150 Uiso 1 1 calc R
H42B H 0.5359 0.6198 0.2636 0.150 Uiso 1 1 calc R
H42C H 0.5406 0.7660 0.2738 0.150 Uiso 1 1 calc R
C43 C 0.29082(9) 0.43807(13) 0.32807(5) 0.0345(3) Uani 1 1 d .
H43A H 0.2471 0.4415 0.3491 0.041 Uiso 1 1 calc R
C44 C 0.25774(11) 0.35517(15) 0.28812(6) 0.0431(3) Uani 1 1 d .
H44A H 0.2076 0.3930 0.2719 0.065 Uiso 1 1 calc R
H44B H 0.2438 0.2729 0.2992 0.065 Uiso 1 1 calc R
H44C H 0.3006 0.3466 0.2677 0.065 Uiso 1 1 calc R
C45 C 0.36878(12) 0.37970(16) 0.35352(6) 0.0471(4) Uani 1 1 d .
H45A H 0.3898 0.4332 0.3790 0.071 Uiso 1 1 calc R
H45B H 0.4117 0.3708 0.3331 0.071 Uiso 1 1 calc R
H45C H 0.3549 0.2976 0.3648 0.071 Uiso 1 1 calc R
O50 O 0.51820(6) 0.60308(11) 0.40776(3) 0.0397(2) Uani 1 1 d .
C51 C 0.50062(11) 0.70047(17) 0.37462(6) 0.0474(4) Uani 1 1 d .
H51A H 0.4395 0.7064 0.3660 0.057 Uiso 1 1 calc R
H51B H 0.5267 0.6794 0.3472 0.057 Uiso 1 1 calc R
C52 C 0.53319(19) 0.8230(2) 0.39257(12) 0.0876(8) Uani 1 1 d .
H52A H 0.5205 0.8873 0.3695 0.131 Uiso 1 1 calc R
H52B H 0.5938 0.8176 0.4006 0.131 Uiso 1 1 calc R
H52C H 0.5067 0.8447 0.4194 0.131 Uiso 1 1 calc R
C53 C 0.60133(10) 0.5488(2) 0.40987(6) 0.0501(4) Uani 1 1 d .
H53A H 0.6161 0.5096 0.4398 0.060 Uiso 1 1 calc R
H53B H 0.6425 0.6155 0.4065 0.060 Uiso 1 1 calc R
C54 C 0.60589(13) 0.4541(2) 0.37399(7) 0.0634(5) Uani 1 1 d .
H54A H 0.6625 0.4196 0.3763 0.095 Uiso 1 1 calc R
H54B H 0.5922 0.4930 0.3443 0.095 Uiso 1 1 calc R
H54C H 0.5660 0.3871 0.3776 0.095 Uiso 1 1 calc R

loop_
_atom_site_aniso_label
_atom_site_aniso_U_11
_atom_site_aniso_U_22
_atom_site_aniso_U_33
_atom_site_aniso_U_23
_atom_site_aniso_U_13
_atom_site_aniso_U_12
Mg 0.0289(2) 0.0427(3) 0.0282(2) 0.00142(18) 0.00025(17) 0.00394(18)
Br 0.05010(11) 0.04071(10) 0.03562(10) -0.00124(6) -0.01095(7) 0.00107(6)
Si1 0.02755(17) 0.0410(2) 0.02372(17) -0.00174(13) -0.00157(13) 0.00281(14)
Si2 0.02794(17) 0.03582(19) 0.02461(17) 0.00010(13) -0.00208(13) 0.00137(13)
C1 0.0288(6) 0.0350(7) 0.0263(6) -0.0015(5) -0.0011(5) 0.0030(5)
C2 0.0308(6) 0.0338(7) 0.0322(6) -0.0027(5) 0.0001(5) 0.0022(5)
C3 0.0342(7) 0.0346(7) 0.0347(7) 0.0016(5) 0.0042(5) -0.0001(5)
C4 0.0346(7) 0.0378(7) 0.0294(7) 0.0001(5) 0.0030(5) 0.0048(5)
C5 0.0423(7) 0.0368(7) 0.0301(7) -0.0054(5) 0.0026(6) -0.0005(6)
C6 0.0378(7) 0.0368(7) 0.0286(6) -0.0019(5) 0.0004(5) -0.0018(6)
C7 0.0456(8) 0.0372(8) 0.0377(7) -0.0066(6) 0.0061(6) -0.0048(6)
C8 0.0578(10) 0.0547(10) 0.0493(9) -0.0086(8) -0.0071(8) -0.0130(8)
C9 0.0782(13) 0.0358(8) 0.0590(11) -0.0070(8) -0.0017(9) -0.0001(8)
C10 0.0417(8) 0.0406(8) 0.0362(7) -0.0008(6) 0.0108(6) 0.0035(6)
C11 0.0421(8) 0.0440(9) 0.0529(9) -0.0048(7) 0.0100(7) 0.0049(7)
C12 0.0525(9) 0.0690(11) 0.0319(8) -0.0009(7) 0.0089(7) 0.0112(8)
C13 0.0528(9) 0.0450(9) 0.0347(8) -0.0070(6) 0.0069(7) -0.0118(7)
C14 0.0699(13) 0.0544(12) 0.0918(16) 0.0247(11) -0.0153(12) -0.0156(10)
C15 0.0509(9) 0.0515(10) 0.0527(10) -0.0065(8) -0.0007(8) -0.0114(8)
C16 0.0308(6) 0.0373(7) 0.0301(6) 0.0041(5) -0.0019(5) 0.0015(5)
C17 0.0355(7) 0.0389(8) 0.0379(7) 0.0012(6) -0.0031(6) 0.0055(6)
C18 0.0368(8) 0.0462(9) 0.0479(9) -0.0022(7) -0.0016(6) 0.0095(7)
C19 0.0333(7) 0.0496(9) 0.0466(8) 0.0053(7) -0.0042(6) 0.0031(6)
C20 0.0341(7) 0.0526(9) 0.0389(8) 0.0005(7) -0.0067(6) -0.0014(6)
C21 0.0328(7) 0.0423(8) 0.0327(7) 0.0032(6) -0.0017(5) -0.0022(6)
C22 0.0367(7) 0.0450(9) 0.0455(8) -0.0093(7) -0.0067(6) 0.0127(6)
C23 0.0521(10) 0.0800(14) 0.0453(9) -0.0119(9) -0.0009(8) 0.0179(9)
C24 0.0635(11) 0.0459(10) 0.0753(13) -0.0131(9) -0.0160(10) 0.0118(9)
C25 0.0351(8) 0.0641(11) 0.0519(9) 0.0084(8) -0.0053(7) 0.0046(7)
C26 0.0371(10) 0.0765(16) 0.138(3) 0.0199(15) 0.0056(12) -0.0022(9)
C27 0.0403(10) 0.0779(16) 0.162(3) -0.0317(18) -0.0215(14) 0.0216(11)
C28 0.0330(7) 0.0516(9) 0.0302(7) -0.0036(6) -0.0007(5) -0.0065(6)
C29 0.0557(11) 0.0545(11) 0.0843(14) -0.0185(10) 0.0247(10) -0.0136(9)
C30 0.0895(16) 0.1007(18) 0.0365(9) 0.0088(10) 0.0150(10) 0.0175(14)
C31 0.0304(6) 0.0356(7) 0.0246(6) 0.0006(5) -0.0032(5) -0.0018(5)
C32 0.0408(7) 0.0370(7) 0.0313(7) 0.0022(6) -0.0030(6) -0.0020(6)
C33 0.0542(9) 0.0399(8) 0.0360(7) 0.0086(6) 0.0030(7) -0.0057(7)
C34 0.0508(9) 0.0496(9) 0.0295(7) 0.0036(6) 0.0061(6) -0.0060(7)
C35 0.0441(8) 0.0423(8) 0.0295(7) -0.0009(6) 0.0047(6) -0.0015(6)
C36 0.0346(7) 0.0358(7) 0.0245(6) -0.0009(5) -0.0025(5) -0.0035(5)
C37 0.0538(9) 0.0333(8) 0.0445(8) 0.0039(6) 0.0030(7) 0.0015(7)
C38 0.1009(18) 0.0657(14) 0.0690(14) 0.0007(11) -0.0157(13) 0.0361(13)
C39 0.0734(13) 0.0498(11) 0.0848(15) -0.0214(10) 0.0055(11) -0.0073(10)
C40 0.0681(11) 0.0623(11) 0.0377(8) 0.0088(8) 0.0177(8) -0.0078(9)
C41 0.0666(12) 0.1048(18) 0.0420(10) -0.0100(11) 0.0196(9) -0.0103(12)
C42 0.0608(13) 0.191(3) 0.0509(12) 0.0078(16) 0.0168(10) -0.0471(18)
C43 0.0407(7) 0.0328(7) 0.0296(6) -0.0032(5) 0.0025(5) -0.0038(6)
C44 0.0439(8) 0.0416(8) 0.0419(8) -0.0104(6) -0.0028(6) -0.0035(6)
C45 0.0584(10) 0.0400(8) 0.0388(8) 0.0000(7) -0.0111(7) 0.0010(7)
O50 0.0323(5) 0.0530(6) 0.0335(5) 0.0045(5) 0.0033(4) 0.0016(4)
C51 0.0528(9) 0.0512(9) 0.0379(8) 0.0072(7) 0.0039(7) -0.0056(8)
C52 0.0905(18) 0.0549(13) 0.113(2) 0.0045(13) -0.0053(16) -0.0203(12)
C53 0.0309(7) 0.0788(13) 0.0408(8) 0.0030(8) 0.0050(6) 0.0040(7)
C54 0.0520(10) 0.0730(13) 0.0664(12) -0.0023(10) 0.0121(9) 0.0166(9)

loop_
_atom_type_symbol
_atom_type_description
_atom_type_scat_dispersion_real
_atom_type_scat_dispersion_imag
_atom_type_scat_source
C C 0.0181 0.0091 'International Tables Vol C Tables 4.2.6.8 and 6.1.1.4'
H H 0.0000 0.0000 'International Tables Vol C Tables 4.2.6.8 and 6.1.1.4'
O O 0.0492 0.0322 'International Tables Vol C Tables 4.2.6.8 and 6.1.1.4'
Mg Mg 0.1719 0.1771 'International Tables Vol C Tables 4.2.6.8 and 6.1.1.4'
Si Si 0.2541 0.3302 'International Tables Vol C Tables 4.2.6.8 and 6.1.1.4'
Br Br -0.6763 1.2805 'International Tables Vol C Tables 4.2.6.8 and 6.1.1.4'

loop_
_geom_angle_atom_site_label_1
_geom_angle_atom_site_label_2
_geom_angle_atom_site_label_3
_geom_angle
_geom_angle_site_symmetry_1
_geom_angle_site_symmetry_3
O50 Mg Br 105.77(4) . 3_666
O50 Mg Si1 120.99(4) . .
Br Mg Si1 116.44(2) 3_666 .
O50 Mg Br 98.13(4) . .
Br Mg Br 94.142(15) 3_666 .
Si1 Mg Br 116.83(2) . .
Mg Br Mg 85.858(15) 3_666 .
C1 Si1 Si2 118.18(4) . .
C1 Si1 Mg 111.53(4) . .
Si2 Si1 Mg 127.88(2) . .
C31 Si2 C16 114.75(6) . .
C31 Si2 Si1 110.03(4) . .
C16 Si2 Si1 133.57(5) . .
C2 C1 C6 118.53(13) . .
C2 C1 Si1 122.21(10) . .
C6 C1 Si1 119.20(11) . .
C3 C2 C1 119.55(13) . .
C3 C2 C7 118.98(13) . .
C1 C2 C7 121.46(13) . .
C4 C3 C2 122.08(14) . .
C3 C4 C5 117.80(13) . .
C3 C4 C10 121.09(14) . .
C5 C4 C10 121.10(13) . .
C4 C5 C6 122.23(14) . .
C5 C6 C1 119.55(13) . .
C5 C6 C13 118.92(13) . .
C1 C6 C13 121.50(13) . .
C2 C7 C8 111.69(14) . .
C2 C7 C9 112.98(13) . .
C8 C7 C9 110.61(15) . .
C4 C10 C12 113.02(13) . .
C4 C10 C11 109.95(13) . .
C12 C10 C11 110.02(14) . .
C14 C13 C6 112.87(16) . .
C14 C13 C15 109.87(16) . .
C6 C13 C15 112.55(14) . .
C17 C16 C21 117.69(13) . .
C17 C16 Si2 122.61(10) . .
C21 C16 Si2 119.69(11) . .
C18 C17 C16 119.91(14) . .
C18 C17 C22 116.41(14) . .
C16 C17 C22 123.63(13) . .
C19 C18 C17 122.42(16) . .
C20 C19 C18 117.30(14) . .
C20 C19 C25 119.06(15) . .
C18 C19 C25 123.64(16) . .
C19 C20 C21 122.61(15) . .
C20 C21 C16 120.04(14) . .
C20 C21 C28 116.72(13) . .
C16 C21 C28 123.24(13) . .
C17 C22 C23 112.56(15) . .
C17 C22 C24 110.04(14) . .
C23 C22 C24 110.83(16) . .
C27 C25 C26 112.7(2) . .
C27 C25 C19 114.94(17) . .
C26 C25 C19 111.06(16) . .
C21 C28 C29 111.40(14) . .
C21 C28 C30 112.20(16) . .
C29 C28 C30 111.11(18) . .
C32 C31 C36 118.23(13) . .
C32 C31 Si2 119.29(11) . .
C36 C31 Si2 122.24(10) . .
C33 C32 C31 119.96(14) . .
C33 C32 C37 118.75(14) . .
C31 C32 C37 121.29(14) . .
C34 C33 C32 122.17(15) . .
C35 C34 C33 117.51(14) . .
C35 C34 C40 121.47(16) . .
C33 C34 C40 121.00(16) . .
C34 C35 C36 122.44(15) . .
C35 C36 C31 119.66(13) . .
C35 C36 C43 117.36(13) . .
C31 C36 C43 122.98(12) . .
C39 C37 C38 111.89(18) . .
C39 C37 C32 112.24(16) . .
C38 C37 C32 111.87(15) . .
C41 C40 C34 113.21(17) . .
C41 C40 C42 109.3(2) . .
C34 C40 C42 110.99(15) . .
C36 C43 C45 111.92(13) . .
C36 C43 C44 111.77(12) . .
C45 C43 C44 109.77(13) . .
C51 O50 C53 115.07(13) . .
C51 O50 Mg 120.80(10) . .
C53 O50 Mg 123.02(10) . .
O50 C51 C52 111.18(17) . .
O50 C53 C54 111.60(14) . .

loop_
_geom_bond_atom_site_label_1
_geom_bond_atom_site_label_2
_geom_bond_distance
_geom_bond_site_symmetry_2
Mg O50 1.9915(11) .
Mg Br 2.5462(5) 3_666
Mg Si1 2.5587(6) .
Mg Br 2.5594(5) .
Br Mg 2.5462(5) 3_666
Si1 C1 1.9159(14) .
Si1 Si2 2.1824(5) .
Si2 C31 1.9114(14) .
Si2 C16 1.9114(14) .
C1 C2 1.410(2) .
C1 C6 1.414(2) .
C2 C3 1.401(2) .
C2 C7 1.522(2) .
C3 C4 1.385(2) .
C4 C5 1.389(2) .
C4 C10 1.523(2) .
C5 C6 1.394(2) .
C6 C13 1.525(2) .
C7 C8 1.524(2) .
C7 C9 1.528(3) .
C10 C12 1.527(2) .
C10 C11 1.531(2) .
C13 C14 1.506(3) .
C13 C15 1.533(2) .
C16 C17 1.412(2) .
C16 C21 1.421(2) .
C17 C18 1.399(2) .
C17 C22 1.523(2) .
C18 C19 1.389(2) .
C19 C20 1.383(3) .
C19 C25 1.526(2) .
C20 C21 1.391(2) .
C21 C28 1.515(2) .
C22 C23 1.525(3) .
C22 C24 1.531(3) .
C25 C27 1.478(3) .
C25 C26 1.496(3) .
C28 C29 1.519(3) .
C28 C30 1.522(2) .
C31 C32 1.412(2) .
C31 C36 1.414(2) .
C32 C33 1.396(2) .
C32 C37 1.523(2) .
C33 C34 1.389(3) .
C34 C35 1.388(2) .
C34 C40 1.524(2) .
C35 C36 1.397(2) .
C36 C43 1.522(2) .
C37 C39 1.518(3) .
C37 C38 1.522(3) .
C40 C41 1.505(3) .
C40 C42 1.526(3) .
C43 C45 1.524(2) .
C43 C44 1.532(2) .
O50 C51 1.445(2) .
O50 C53 1.4568(19) .
C51 C52 1.494(3) .
C53 C54 1.486(3) .
